data_7123020
loop_
_publ_author_name
'Crawford, Adam W.'
'Groeneman , Ryan'
'Unruh, Daniel K.'
'Hutchins, Kristin M.'

_publ_section_title
;
 Cooling-rate dependent single-crystal-to-single-crystal phase transition
 in an organic co-crystal
;
_journal_name_full 'Chemical Communications'
_journal_paper_doi 10.1039/C9CC00836E
_journal_year 2019
_chemical_formula_sum 'C18 H12 Br4 N2'
_chemical_formula_weight 575.94
_space_group_IT_number 2
_symmetry_cell_setting triclinic
_symmetry_Int_Tables_number 2
_symmetry_space_group_name_Hall '-P 1'
_symmetry_space_group_name_H-M 'P -1'
_atom_sites_solution_hydrogens geom
_atom_sites_solution_primary dual
_atom_sites_solution_secondary difmap
_audit_creation_date 2018-10-31T15:21:15-00:00
_audit_creation_method 'WinGX routine CIF_UPDATE'
_audit_update_record
;
2019-01-09 deposited with the CCDC.    2019-02-21 downloaded from the CCDC.
;
_cell_angle_alpha 75.878(7)
_cell_angle_beta 84.947(5)
_cell_angle_gamma 78.556(5)
_cell_formula_units_Z 1
_cell_length_a 3.9561(17)
_cell_length_b 9.702(4)
_cell_length_c 12.444(5)
_cell_measurement_reflns_used 3255
_cell_measurement_temperature 210(2)
_cell_measurement_theta_max 27.22
_cell_measurement_theta_min 2.44
_cell_volume 453.6(3)
_computing_cell_refinement 'Bruker SAINT'
_computing_data_collection 'Bruker APEX2'
_computing_data_reduction 'Bruker SAINT'
_computing_structure_refinement 'SHELXL-2016/6 (Sheldrick, 2016)'
_computing_structure_solution 'SHELXT 2014/5 (Sheldrick, 2014)'
_diffrn_ambient_temperature 210(2)
_diffrn_measured_fraction_theta_full 0.999
_diffrn_measured_fraction_theta_max 0.999
_diffrn_measurement_device_type 'Bruker APEX-II CCD'
_diffrn_measurement_method '\w scans'
_diffrn_radiation_monochromator graphite
_diffrn_radiation_source 'fine-focus sealed tube'
_diffrn_radiation_type MoK\a
_diffrn_radiation_wavelength 0.71073
_diffrn_reflns_av_R_equivalents 0.0575
_diffrn_reflns_av_unetI/netI 0.0515
_diffrn_reflns_Laue_measured_fraction_full 0.999
_diffrn_reflns_Laue_measured_fraction_max 0.999
_diffrn_reflns_limit_h_max 5
_diffrn_reflns_limit_h_min -5
_diffrn_reflns_limit_k_max 12
_diffrn_reflns_limit_k_min -12
_diffrn_reflns_limit_l_max 15
_diffrn_reflns_limit_l_min -15
_diffrn_reflns_number 7547
_diffrn_reflns_point_group_measured_fraction_full 0.999
_diffrn_reflns_point_group_measured_fraction_max 0.999
_diffrn_reflns_theta_full 25.242
_diffrn_reflns_theta_max 27.241
_diffrn_reflns_theta_min 1.689
_exptl_absorpt_coefficient_mu 8.874
_exptl_absorpt_correction_T_max 0.7455
_exptl_absorpt_correction_T_min 0.2255
_exptl_absorpt_correction_type multi-scan
_exptl_absorpt_process_details SADABS
_exptl_crystal_colour colourless
_exptl_crystal_density_diffrn 2.108
_exptl_crystal_description chunk
_exptl_crystal_F_000 274
_exptl_crystal_recrystallization_method 'Re-crystallisation from solvent'
_exptl_crystal_size_max 0.48
_exptl_crystal_size_mid 0.47
_exptl_crystal_size_min 0.33
_refine_diff_density_max 0.687
_refine_diff_density_min -0.876
_refine_diff_density_rms 0.134
_refine_ls_extinction_method none
_refine_ls_goodness_of_fit_ref 1.051
_refine_ls_hydrogen_treatment constr
_refine_ls_matrix_type full
_refine_ls_number_parameters 109
_refine_ls_number_reflns 2017
_refine_ls_number_restraints 0
_refine_ls_restrained_S_all 1.051
_refine_ls_R_factor_all 0.049
_refine_ls_R_factor_gt 0.0346
_refine_ls_shift/su_max 0
_refine_ls_shift/su_mean 0
_refine_ls_structure_factor_coef Fsqd
_refine_ls_weighting_details 'w=1/[\s^2^(Fo^2^)+(0.0421P)^2^+0.2799P] where P=(Fo^2^+2Fc^2^)/3'
_refine_ls_weighting_scheme calc
_refine_ls_wR_factor_gt 0.0861
_refine_ls_wR_factor_ref 0.0922
_reflns_Friedel_coverage 0
_reflns_number_gt 1633
_reflns_number_total 2017
_reflns_threshold_expression 'I > 2\s(I)'
_cod_data_source_file c9cc00836e2.cif
_cod_data_source_block TBrB_BPE_210K
_cod_database_code 7123020
_shelx_estimated_absorpt_t_min 0.1
_shelx_estimated_absorpt_t_max 0.158

loop_
_symmetry_equiv_pos_as_xyz
'x, y, z'
'-x, -y, -z'

loop_
_atom_site_label
_atom_site_type_symbol
_atom_site_fract_x
_atom_site_fract_y
_atom_site_fract_z
_atom_site_U_iso_or_equiv
_atom_site_adp_type
_atom_site_occupancy
_atom_site_site_symmetry_order
_atom_site_calc_flag
_atom_site_refinement_flags_posn
_atom_site_refinement_flags_adp
Br1 Br 0.57492(11) 0.34117(4) 0.44164(3) 0.02968(15) Uani 1 1 d . .
Br2 Br 0.34450(11) 0.18865(5) 0.24662(3) 0.02997(15) Uani 1 1 d . .
N1 N 0.0886(10) 0.8082(4) 0.2336(3) 0.0330(9) Uani 1 1 d . .
C1 C 0.1842(12) 0.8519(5) 0.1270(4) 0.0343(11) Uani 1 1 d . .
H1 H 0.262751 0.940323 0.104926 0.041 Uiso 1 1 calc R U
C2 C 0.1755(11) 0.7761(5) 0.0470(3) 0.0266(9) Uani 1 1 d . .
H2 H 0.238377 0.814316 -0.027321 0.032 Uiso 1 1 calc R U
C3 C 0.0723(10) 0.6420(4) 0.0779(3) 0.0198(8) Uani 1 1 d . .
C4 C -0.0263(11) 0.5947(5) 0.1887(3) 0.0255(9) Uani 1 1 d . .
H4 H -0.102707 0.5061 0.213563 0.031 Uiso 1 1 calc R U
C5 C -0.0105(12) 0.6801(5) 0.2625(3) 0.0316(10) Uani 1 1 d . .
H5 H -0.07377 0.645391 0.337375 0.038 Uiso 1 1 calc R U
C6 C 0.0669(10) 0.5592(4) -0.0071(3) 0.0217(8) Uani 1 1 d . .
H6 H 0.167271 0.59368 -0.077424 0.026 Uiso 1 1 calc R U
C7 C 0.5963(9) 0.0623(4) 0.5796(3) 0.0205(8) Uani 1 1 d . .
H7 H 0.663023 0.104225 0.633026 0.025 Uiso 1 1 calc R U
C8 C 0.5307(10) 0.1438(4) 0.4734(3) 0.0192(8) Uani 1 1 d . .
C9 C 0.4368(10) 0.0812(4) 0.3935(3) 0.0189(8) Uani 1 1 d . .

loop_
_atom_site_aniso_label
_atom_site_aniso_U_11
_atom_site_aniso_U_22
_atom_site_aniso_U_33
_atom_site_aniso_U_23
_atom_site_aniso_U_13
_atom_site_aniso_U_12
Br1 0.0430(3) 0.0182(2) 0.0325(3) -0.01101(18) 0.00167(19) -0.01138(19)
Br2 0.0412(3) 0.0299(3) 0.0187(2) -0.00561(17) -0.00638(17) -0.0041(2)
N1 0.045(2) 0.030(2) 0.0302(19) -0.0187(16) -0.0086(16) -0.0032(17)
C1 0.046(3) 0.027(2) 0.038(3) -0.017(2) -0.005(2) -0.011(2)
C2 0.034(2) 0.025(2) 0.024(2) -0.0068(17) -0.0038(17) -0.0087(18)
C3 0.0193(19) 0.020(2) 0.0225(19) -0.0120(16) -0.0068(15) 0.0028(15)
C4 0.033(2) 0.021(2) 0.024(2) -0.0077(17) -0.0055(17) -0.0039(18)
C5 0.044(3) 0.033(3) 0.021(2) -0.0132(18) -0.0026(18) -0.007(2)
C6 0.025(2) 0.024(2) 0.0179(18) -0.0114(16) -0.0028(15) -0.0007(16)
C7 0.021(2) 0.024(2) 0.0218(19) -0.0153(16) -0.0008(15) -0.0040(16)
C8 0.0204(19) 0.0151(19) 0.0243(19) -0.0105(15) 0.0014(15) -0.0024(15)
C9 0.0223(19) 0.020(2) 0.0156(17) -0.0084(15) -0.0015(14) -0.0013(16)

loop_
_atom_type_symbol
_atom_type_description
_atom_type_scat_dispersion_real
_atom_type_scat_dispersion_imag
_atom_type_scat_source
C C 0.0033 0.0016 'International Tables Vol C Tables 4.2.6.8 and 6.1.1.4'
H H 0 0 'International Tables Vol C Tables 4.2.6.8 and 6.1.1.4'
Br Br -0.2901 2.4595 'International Tables Vol C Tables 4.2.6.8 and 6.1.1.4'
N N 0.0061 0.0033 'International Tables Vol C Tables 4.2.6.8 and 6.1.1.4'

loop_
_geom_angle_atom_site_label_1
_geom_angle_atom_site_label_2
_geom_angle_atom_site_label_3
_geom_angle
_geom_angle_site_symmetry_1
C5 N1 C1 116.0(4) .
N1 C1 C2 124.4(4) .
N1 C1 H1 117.8 .
C2 C1 H1 117.8 .
C1 C2 C3 119.2(4) .
C1 C2 H2 120.4 .
C3 C2 H2 120.4 .
C4 C3 C2 117.0(3) .
C4 C3 C6 123.6(4) .
C2 C3 C6 119.5(4) .
C3 C4 C5 119.3(4) .
C3 C4 H4 120.4 .
C5 C4 H4 120.4 .
N1 C5 C4 124.1(4) .
N1 C5 H5 118 .
C4 C5 H5 118 .
C6 C6 C3 125.8(5) 2_565
C6 C6 H6 117.1 2_565
C3 C6 H6 117.1 .
C9 C7 C8 119.5(3) 2_656
C9 C7 H7 120.3 2_656
C8 C7 H7 120.3 .
C7 C8 C9 120.4(4) .
C7 C8 Br1 117.6(3) .
C9 C8 Br1 122.0(3) .
C7 C9 C8 120.1(3) 2_656
C7 C9 Br2 118.0(3) 2_656
C8 C9 Br2 121.9(3) .

loop_
_geom_bond_atom_site_label_1
_geom_bond_atom_site_label_2
_geom_bond_distance
_geom_bond_site_symmetry_2
Br1 C8 1.899(4) .
Br2 C9 1.896(4) .
N1 C5 1.333(6) .
N1 C1 1.336(6) .
C1 C2 1.381(5) .
C1 H1 0.94 .
C2 C3 1.395(6) .
C2 H2 0.94 .
C3 C4 1.390(6) .
C3 C6 1.479(5) .
C4 C5 1.391(5) .
C4 H4 0.94 .
C5 H5 0.94 .
C6 C6 1.326(8) 2_565
C6 H6 0.94 .
C7 C9 1.380(5) 2_656
C7 C8 1.380(5) .
C7 H7 0.94 .
C8 C9 1.395(5) .

loop_
_geom_hbond_atom_site_label_D
_geom_hbond_atom_site_label_H
_geom_hbond_atom_site_label_A
_geom_hbond_distance_DH
_geom_hbond_distance_HA
_geom_hbond_distance_DA
_geom_hbond_angle_DHA
_geom_hbond_site_symmetry_A
C7 H7 N1 0.94 2.4 3.331(5) 172 2_666
